data_1540553
loop_
_publ_author_name
'Oda, Susumu'
'Franke, Jana'
'Krische, Michael J.'

_publ_section_title
;
 Diene hydroaminomethylation via ruthenium-catalyzed C--C bond forming
 transfer hydrogenation: beyond carbonylation
;
_journal_issue 1
_journal_name_full 'Chem. Sci.'
_journal_page_first 136
_journal_paper_doi 10.1039/C5SC03854E
_journal_volume 7
_journal_year 2016
_chemical_absolute_configuration ad
_chemical_formula_moiety 'C18 H20 N2 O5 S'
_chemical_formula_sum 'C18 H20 N2 O5 S'
_chemical_formula_weight 376.42
_chemical_name_systematic 'N-(2-methylbut-3-en-1-yl)-N-(4-nitrobenzenesulfonyl)-2-methoxyaniline '
_space_group_crystal_system monoclinic
_space_group_IT_number 4
_space_group_name_Hall 'P 2yb'
_space_group_name_H-M_alt 'P 1 21 1'
_symmetry_space_group_name_Hall 'P 2yb'
_symmetry_space_group_name_H-M 'P 1 21 1'
_atom_sites_solution_hydrogens geom
_audit_creation_method SHELXL-2014/7
_audit_update_record
;
2015-10-12 deposited with the CCDC.
2015-11-03 downloaded from the CCDC.
;
_cell_angle_alpha 90
_cell_angle_beta 98.942(4)
_cell_angle_gamma 90
_cell_formula_units_Z 4
_cell_length_a 6.7708(3)
_cell_length_b 15.0499(6)
_cell_length_c 18.2635(7)
_cell_measurement_reflns_used 4425
_cell_measurement_temperature 100(2)
_cell_measurement_theta_max 73.7
_cell_measurement_theta_min 3.8
_cell_volume 1838.43(13)
_computing_cell_refinement 'CrysAlisPro V 1.171.37.31, Agilent Technologies'
_computing_data_collection 'CrysAlisPro V 1.171.37.31, Agilent Technologies'
_computing_data_reduction 'CrysAlisPro V 1.171.37.31, Agilent Technologies'
_computing_molecular_graphics 'XP SHELXTL/PC, Siemens Analytical'
_computing_publication_material 'XL SHELXTL/PC, Siemens Analytical'
_computing_structure_refinement 'Shelxl-2013, Sheldrick, G. M.'
_computing_structure_solution
;

SUPERFLIP.  Palatinus, L. and Chapuis, G., J. Appl. Cryst. 40, 786-790.
;
_diffrn_ambient_temperature 100(2)
_diffrn_measured_fraction_theta_full 0.999
_diffrn_measured_fraction_theta_max 0.965
_diffrn_measurement_device_type 'Agilent SuperNova with AtlasS2 CCD'
_diffrn_measurement_method \w-scans
_diffrn_radiation_type CuK\a
_diffrn_radiation_wavelength 1.54184
_diffrn_reflns_av_R_equivalents 0.0178
_diffrn_reflns_av_unetI/netI 0.0310
_diffrn_reflns_laue_measured_fraction_full 0.999
_diffrn_reflns_laue_measured_fraction_max 0.965
_diffrn_reflns_limit_h_max 8
_diffrn_reflns_limit_h_min -6
_diffrn_reflns_limit_k_max 18
_diffrn_reflns_limit_k_min -10
_diffrn_reflns_limit_l_max 21
_diffrn_reflns_limit_l_min -22
_diffrn_reflns_number 7283
_diffrn_reflns_point_group_measured_fraction_full 0.999
_diffrn_reflns_point_group_measured_fraction_max 0.965
_diffrn_reflns_theta_full 67.684
_diffrn_reflns_theta_max 74.183
_diffrn_reflns_theta_min 2.449
_diffrn_source 'sealed microfocus tube'
_exptl_absorpt_coefficient_mu 1.842
_exptl_absorpt_correction_T_max 1.00
_exptl_absorpt_correction_T_min 0.885
_exptl_absorpt_correction_type multi-scan
_exptl_absorpt_process_details
;
CrysAlisPro 1.171.38.27t (Agilent, 2015)
Empirical absorption correction using spherical harmonics,
 implemented in SCALE3 ABSPACK scaling algorithm.
;
_exptl_crystal_colour colorless
_exptl_crystal_density_diffrn 1.360
_exptl_crystal_description prism
_exptl_crystal_F_000 792
_exptl_crystal_recrystallization_method 'Re-crystallisation from solvent: pentane, diethyl ether'
_exptl_crystal_size_max 0.230
_exptl_crystal_size_mid 0.150
_exptl_crystal_size_min 0.070
_refine_diff_density_max 0.370
_refine_diff_density_min -0.363
_refine_diff_density_rms 0.048
_refine_ls_abs_structure_details
;
 Refined as an inversion twin.
;
_refine_ls_abs_structure_Flack -0.05(3)
_refine_ls_extinction_method none
_refine_ls_goodness_of_fit_ref 1.050
_refine_ls_hydrogen_treatment constr
_refine_ls_matrix_type full
_refine_ls_number_parameters 474
_refine_ls_number_reflns 4742
_refine_ls_number_restraints 1
_refine_ls_restrained_S_all 1.050
_refine_ls_R_factor_all 0.0430
_refine_ls_R_factor_gt 0.0406
_refine_ls_shift/su_max 0.000
_refine_ls_shift/su_mean 0.000
_refine_ls_structure_factor_coef Fsqd
_refine_ls_weighting_details 'w=1/[\s^2^(Fo^2^)+(0.0594P)^2^+0.7503P] where P=(Fo^2^+2Fc^2^)/3'
_refine_ls_weighting_scheme calc
_refine_ls_wR_factor_gt 0.1088
_refine_ls_wR_factor_ref 0.1112
_reflns_Friedel_coverage 0.923
_reflns_friedel_fraction_full 0.999
_reflns_friedel_fraction_max 0.965
_reflns_number_gt 4448
_reflns_number_total 4742
_reflns_threshold_expression 'I > 2\s(I)'
_cod_data_source_file c5sc03854e2.cif
_cod_data_source_block shelx
_cod_depositor_comments 'Adding full bibliography for 1540553.cif.'
_cod_database_code 1540553
_shelx_shelxl_version_number 2014/7
_shelx_space_group_comment
;
The symmetry employed for this shelxl refinement is uniquely defined
by the following loop, which should always be used as a source of
symmetry information in preference to the above space-group names.
They are only intended as comments.
;
_shelx_estimated_absorpt_t_min 0.677
_shelx_estimated_absorpt_t_max 0.882

loop_
_space_group_symop_operation_xyz
'x, y, z'
'-x, y+1/2, -z'

loop_
_atom_site_label
_atom_site_type_symbol
_atom_site_fract_x
_atom_site_fract_y
_atom_site_fract_z
_atom_site_U_iso_or_equiv
_atom_site_adp_type
_atom_site_occupancy
_atom_site_site_symmetry_order
_atom_site_calc_flag
_atom_site_refinement_flags_posn
_atom_site_refinement_flags_adp
C1 C -0.2586(6) 0.3652(3) -0.02264(19) 0.0225(8) Uani 1 1 d . .
C2 C -0.1376(5) 0.3320(3) 0.0408(2) 0.0235(8) Uani 1 1 d . .
C3 C -0.2133(6) 0.2695(3) 0.0847(2) 0.0259(8) Uani 1 1 d . .
H3 H -0.1321 0.2474 0.1280 0.031 Uiso 1 1 calc R U
C4 C -0.4088(6) 0.2391(3) 0.0652(2) 0.0276(8) Uani 1 1 d . .
H4 H -0.4611 0.1967 0.0956 0.033 Uiso 1 1 calc R U
C5 C -0.5280(6) 0.2704(3) 0.0014(3) 0.0294(9) Uani 1 1 d . .
H5 H -0.6602 0.2485 -0.0124 0.035 Uiso 1 1 calc R U
C6 C -0.4522(6) 0.3337(3) -0.0418(2) 0.0265(9) Uani 1 1 d . .
H6 H -0.5337 0.3558 -0.0851 0.032 Uiso 1 1 calc R U
C7 C 0.1684(6) 0.3428(3) 0.1245(2) 0.0300(9) Uani 1 1 d . .
H7A H 0.0967 0.3602 0.1649 0.045 Uiso 1 1 calc R U
H7B H 0.2973 0.3737 0.1300 0.045 Uiso 1 1 calc R U
H7C H 0.1910 0.2785 0.1262 0.045 Uiso 1 1 calc R U
C8 C -0.0209(6) 0.4065(3) -0.1088(2) 0.0285(9) Uani 1 1 d . .
H8A H 0.0878 0.3782 -0.0741 0.034 Uiso 1 1 calc R U
H8B H 0.0338 0.4607 -0.1291 0.034 Uiso 1 1 calc R U
C9 C -0.0941(6) 0.3418(3) -0.1727(2) 0.0299(8) Uani 1 1 d . .
H9 H -0.1577 0.2895 -0.1519 0.036 Uiso 1 1 calc R U
C10 C 0.0875(6) 0.3091(4) -0.2061(2) 0.0405(10) Uani 1 1 d . .
H10A H 0.1530 0.3599 -0.2259 0.061 Uiso 1 1 calc R U
H10B H 0.0432 0.2669 -0.2461 0.061 Uiso 1 1 calc R U
H10C H 0.1821 0.2798 -0.1676 0.061 Uiso 1 1 calc R U
C11 C -0.2474(7) 0.3859(4) -0.2295(2) 0.0422(11) Uani 1 1 d . .
H11 H -0.2110 0.4409 -0.2492 0.051 Uiso 1 1 calc R U
C12 C -0.4219(7) 0.3562(4) -0.2539(2) 0.0536(13) Uani 1 1 d . .
H12A H -0.4650 0.3014 -0.2359 0.064 Uiso 1 1 calc R U
H12B H -0.5088 0.3889 -0.2900 0.064 Uiso 1 1 calc R U
C13 C -0.0548(6) 0.5623(3) 0.0298(2) 0.0257(8) Uani 1 1 d . .
C14 C -0.1180(6) 0.5604(3) 0.0985(2) 0.0298(9) Uani 1 1 d . .
H14 H -0.2538 0.5483 0.1022 0.036 Uiso 1 1 calc R U
C15 C 0.0190(7) 0.5762(3) 0.1618(2) 0.0318(9) Uani 1 1 d . .
H15 H -0.0211 0.5758 0.2094 0.038 Uiso 1 1 calc R U
C16 C 0.2164(6) 0.5929(3) 0.1540(2) 0.0286(9) Uani 1 1 d . .
C17 C 0.2796(6) 0.5965(3) 0.0856(2) 0.0298(9) Uani 1 1 d . .
H17 H 0.4150 0.6095 0.0818 0.036 Uiso 1 1 calc R U
C18 C 0.1419(6) 0.5809(3) 0.0230(2) 0.0296(9) Uani 1 1 d . .
H18 H 0.1817 0.5829 -0.0246 0.036 Uiso 1 1 calc R U
C19 C 1.2518(6) 0.6323(3) 0.5260(2) 0.0254(8) Uani 1 1 d . .
C20 C 1.1269(6) 0.6664(3) 0.4634(2) 0.0262(8) Uani 1 1 d . .
C21 C 1.2028(6) 0.7309(3) 0.4206(2) 0.0325(9) Uani 1 1 d . .
H21 H 1.1210 0.7550 0.3783 0.039 Uiso 1 1 calc R U
C22 C 1.3973(7) 0.7595(3) 0.4400(2) 0.0358(10) Uani 1 1 d . .
H22 H 1.4484 0.8030 0.4102 0.043 Uiso 1 1 calc R U
C23 C 1.5196(7) 0.7268(3) 0.5015(3) 0.0346(10) Uani 1 1 d . .
H23 H 1.6525 0.7482 0.5144 0.041 Uiso 1 1 calc R U
C24 C 1.4466(6) 0.6626(3) 0.5442(2) 0.0282(9) Uani 1 1 d . .
H24 H 1.5303 0.6391 0.5864 0.034 Uiso 1 1 calc R U
C25 C 0.8183(7) 0.6556(4) 0.3803(2) 0.0356(10) Uani 1 1 d . .
H25A H 0.7976 0.7200 0.3775 0.053 Uiso 1 1 calc R U
H25B H 0.6886 0.6256 0.3767 0.053 Uiso 1 1 calc R U
H25C H 0.8861 0.6363 0.3394 0.053 Uiso 1 1 calc R U
C26 C 1.0180(7) 0.5820(4) 0.6120(2) 0.0378(11) Uani 1 1 d . .
H26A H 0.9645 0.5255 0.6284 0.045 Uiso 1 1 calc R U
H26B H 0.9088 0.6125 0.5791 0.045 Uiso 1 1 calc R U
C27 C 1.0873(9) 0.6396(5) 0.6785(3) 0.0587(17) Uani 1 1 d . .
H27 H 1.1206 0.6987 0.6585 0.070 Uiso 1 1 calc R U
C28 C 0.9120(9) 0.6554(4) 0.7185(3) 0.0538(14) Uani 1 1 d . .
H28 H 0.8850 0.6126 0.7538 0.065 Uiso 1 1 calc R U
C29 C 0.7962(10) 0.7241(4) 0.7073(3) 0.0666(15) Uani 1 1 d . .
H29A H 0.8198 0.7680 0.6723 0.080 Uiso 1 1 calc R U
H29B H 0.6877 0.7307 0.7342 0.080 Uiso 1 1 calc R U
C30 C 1.2662(10) 0.6117(9) 0.7299(3) 0.109(4) Uani 1 1 d . .
H30A H 1.3155 0.6616 0.7621 0.163 Uiso 1 1 calc R U
H30B H 1.3703 0.5928 0.7014 0.163 Uiso 1 1 calc R U
H30C H 1.2317 0.5621 0.7602 0.163 Uiso 1 1 calc R U
C31 C 1.0569(6) 0.4383(3) 0.4652(2) 0.0285(9) Uani 1 1 d . .
C32 C 0.8593(6) 0.4166(3) 0.4709(2) 0.0303(9) Uani 1 1 d . .
H32 H 0.8196 0.4091 0.5182 0.036 Uiso 1 1 calc R U
C33 C 0.7221(6) 0.4062(3) 0.4069(2) 0.0321(9) Uani 1 1 d . .
H33 H 0.5867 0.3917 0.4093 0.039 Uiso 1 1 calc R U
C34 C 0.7875(6) 0.4175(3) 0.3391(2) 0.0307(9) Uani 1 1 d . .
C35 C 0.9818(6) 0.4373(3) 0.3327(2) 0.0333(10) Uani 1 1 d . .
H35 H 1.0215 0.4431 0.2852 0.040 Uiso 1 1 calc R U
C36 C 1.1185(6) 0.4486(3) 0.3963(2) 0.0321(9) Uani 1 1 d . .
H36 H 1.2535 0.4633 0.3932 0.039 Uiso 1 1 calc R U
N1 N -0.1844(5) 0.4313(2) -0.06867(17) 0.0232(7) Uani 1 1 d . .
N2 N 0.3641(6) 0.6060(3) 0.2210(2) 0.0383(9) Uani 1 1 d . .
N3 N 1.1839(5) 0.5629(3) 0.57017(17) 0.0279(8) Uani 1 1 d . .
N4 N 0.6389(6) 0.4104(3) 0.2710(2) 0.0387(9) Uani 1 1 d . .
O1 O -0.1747(5) 0.5872(2) -0.11008(17) 0.0353(7) Uani 1 1 d . .
O2 O -0.4227(4) 0.5405(2) -0.03110(16) 0.0311(6) Uani 1 1 d . .
O3 O 0.0515(4) 0.3663(2) 0.05470(14) 0.0264(6) Uani 1 1 d . .
O4 O 0.5394(5) 0.6210(3) 0.21429(19) 0.0533(10) Uani 1 1 d . .
O5 O 0.3061(6) 0.6023(4) 0.28170(18) 0.0613(12) Uani 1 1 d . .
O6 O 1.1754(5) 0.4031(3) 0.60384(17) 0.0441(9) Uani 1 1 d . .
O7 O 1.4221(4) 0.4577(2) 0.52787(17) 0.0361(7) Uani 1 1 d . .
O8 O 0.9389(4) 0.6334(2) 0.44960(15) 0.0304(7) Uani 1 1 d . .
O9 O 0.4664(5) 0.4005(4) 0.2780(2) 0.0687(14) Uani 1 1 d . .
O10 O 0.6971(6) 0.4172(3) 0.21180(17) 0.0539(10) Uani 1 1 d . .
S1 S -0.22610(14) 0.53498(7) -0.05046(5) 0.0261(2) Uani 1 1 d . .
S2 S 1.22578(15) 0.46068(7) 0.54697(5) 0.0302(2) Uani 1 1 d . .

loop_
_atom_site_aniso_label
_atom_site_aniso_U_11
_atom_site_aniso_U_22
_atom_site_aniso_U_33
_atom_site_aniso_U_23
_atom_site_aniso_U_13
_atom_site_aniso_U_12
C1 0.0264(17) 0.022(2) 0.0206(16) -0.0021(15) 0.0076(14) 0.0050(16)
C2 0.0220(16) 0.022(2) 0.0261(17) -0.0042(15) 0.0026(13) 0.0028(16)
C3 0.0358(19) 0.0189(19) 0.0243(16) 0.0011(15) 0.0083(14) 0.0027(16)
C4 0.0336(19) 0.022(2) 0.0297(18) 0.0009(16) 0.0119(16) -0.0042(16)
C5 0.0245(18) 0.027(2) 0.038(2) -0.0024(18) 0.0088(15) -0.0021(17)
C6 0.0244(18) 0.028(2) 0.0262(18) -0.0026(16) 0.0021(14) 0.0024(17)
C7 0.0280(18) 0.037(2) 0.0234(18) -0.0006(17) -0.0012(15) 0.0046(18)
C8 0.0281(18) 0.035(2) 0.0249(17) -0.0013(16) 0.0111(15) -0.0017(17)
C9 0.0322(18) 0.030(2) 0.0284(18) -0.0003(15) 0.0067(15) -0.0035(16)
C10 0.0328(18) 0.052(3) 0.037(2) -0.005(2) 0.0077(15) 0.0087(19)
C11 0.047(2) 0.057(3) 0.0220(18) -0.001(2) 0.0015(16) 0.006(2)
C12 0.043(2) 0.074(4) 0.039(2) -0.015(2) -0.0082(17) 0.017(2)
C13 0.033(2) 0.0168(19) 0.0280(18) 0.0010(15) 0.0086(15) 0.0006(16)
C14 0.0284(19) 0.031(2) 0.0326(19) 0.0001(17) 0.0124(15) 0.0009(16)
C15 0.039(2) 0.032(2) 0.0274(18) -0.0029(16) 0.0159(16) 0.0029(18)
C16 0.0336(19) 0.023(2) 0.0282(19) -0.0050(15) 0.0035(15) -0.0027(16)
C17 0.032(2) 0.026(2) 0.0334(19) -0.0015(17) 0.0108(16) -0.0047(17)
C18 0.036(2) 0.025(2) 0.0305(19) 0.0026(17) 0.0147(17) -0.0025(18)
C19 0.0263(18) 0.028(2) 0.0229(17) -0.0011(16) 0.0069(14) -0.0019(17)
C20 0.0311(18) 0.028(2) 0.0213(16) -0.0041(15) 0.0077(14) 0.0015(18)
C21 0.041(2) 0.028(2) 0.0286(19) 0.0006(17) 0.0055(17) 0.0026(19)
C22 0.047(2) 0.027(2) 0.037(2) -0.0022(19) 0.0167(18) -0.004(2)
C23 0.033(2) 0.033(3) 0.038(2) -0.007(2) 0.0104(17) -0.0065(19)
C24 0.0284(19) 0.028(2) 0.0293(18) -0.0037(17) 0.0086(16) -0.0002(18)
C25 0.039(2) 0.038(2) 0.0271(19) -0.0001(19) -0.0004(17) 0.006(2)
C26 0.039(2) 0.048(3) 0.030(2) -0.008(2) 0.0157(18) -0.010(2)
C27 0.059(3) 0.084(5) 0.034(2) -0.023(3) 0.010(2) 0.002(3)
C28 0.078(3) 0.055(3) 0.029(2) -0.007(2) 0.012(2) 0.012(3)
C29 0.086(4) 0.060(4) 0.056(3) -0.013(3) 0.018(3) -0.013(3)
C30 0.074(4) 0.213(12) 0.043(3) -0.042(5) 0.021(3) -0.036(6)
C31 0.0298(19) 0.026(2) 0.0287(19) 0.0010(16) 0.0023(15) 0.0028(17)
C32 0.035(2) 0.030(2) 0.0257(18) 0.0026(17) 0.0058(16) -0.0051(18)
C33 0.0291(19) 0.035(3) 0.033(2) -0.0023(18) 0.0050(16) -0.0029(18)
C34 0.037(2) 0.029(2) 0.0247(18) -0.0050(16) 0.0032(15) 0.0030(18)
C35 0.037(2) 0.039(3) 0.0258(18) -0.0030(17) 0.0078(15) 0.0052(18)
C36 0.0296(19) 0.037(2) 0.0305(19) 0.0002(17) 0.0079(15) 0.0028(18)
N1 0.0244(15) 0.0226(17) 0.0236(14) 0.0010(13) 0.0068(12) -0.0006(13)
N2 0.045(2) 0.038(2) 0.0314(17) -0.0092(16) 0.0059(15) -0.0016(17)
N3 0.0309(18) 0.036(2) 0.0179(14) 0.0002(14) 0.0058(13) -0.0012(15)
N4 0.0355(18) 0.046(2) 0.0321(17) -0.0097(17) -0.0014(14) -0.0001(16)
O1 0.0468(18) 0.0291(17) 0.0307(14) 0.0099(13) 0.0077(13) -0.0021(14)
O2 0.0267(13) 0.0276(16) 0.0396(15) 0.0024(14) 0.0074(11) 0.0085(14)
O3 0.0255(12) 0.0274(16) 0.0251(12) 0.0017(12) 0.0002(10) -0.0021(12)
O4 0.0331(15) 0.081(3) 0.0456(17) -0.0200(18) 0.0054(13) -0.0060(17)
O5 0.057(2) 0.097(4) 0.0301(15) -0.0141(19) 0.0081(14) -0.019(2)
O6 0.053(2) 0.043(2) 0.0318(15) 0.0154(15) -0.0070(14) -0.0124(16)
O7 0.0302(14) 0.0311(17) 0.0447(16) 0.0007(15) -0.0016(12) 0.0044(14)
O8 0.0279(13) 0.0368(19) 0.0253(13) 0.0010(12) 0.0007(11) 0.0010(13)
O9 0.0414(19) 0.119(4) 0.0437(19) -0.016(2) -0.0015(15) -0.015(2)
O10 0.062(2) 0.071(3) 0.0268(15) -0.0067(16) -0.0008(14) -0.0063(19)
S1 0.0291(5) 0.0229(5) 0.0268(5) 0.0048(4) 0.0060(4) 0.0030(4)
S2 0.0331(5) 0.0289(6) 0.0268(5) 0.0058(4) -0.0009(4) -0.0030(4)

loop_
_atom_type_symbol
_atom_type_description
_atom_type_scat_dispersion_real
_atom_type_scat_dispersion_imag
_atom_type_scat_source
C C 0.0181 0.0091 'International Tables Vol C Tables 4.2.6.8 and 6.1.1.4'
H H 0.0000 0.0000 'International Tables Vol C Tables 4.2.6.8 and 6.1.1.4'
N N 0.0311 0.0180 'International Tables Vol C Tables 4.2.6.8 and 6.1.1.4'
O O 0.0492 0.0322 'International Tables Vol C Tables 4.2.6.8 and 6.1.1.4'
S S 0.3331 0.5567 'International Tables Vol C Tables 4.2.6.8 and 6.1.1.4'

loop_
_geom_angle_atom_site_label_1
_geom_angle_atom_site_label_2
_geom_angle_atom_site_label_3
_geom_angle
C6 C1 C2 119.7(4)
C6 C1 N1 119.3(4)
C2 C1 N1 121.0(4)
O3 C2 C3 124.6(4)
O3 C2 C1 115.4(4)
C3 C2 C1 119.9(4)
C2 C3 C4 119.8(4)
C2 C3 H3 120.1
C4 C3 H3 120.1
C5 C4 C3 120.5(4)
C5 C4 H4 119.8
C3 C4 H4 119.8
C6 C5 C4 119.4(4)
C6 C5 H5 120.3
C4 C5 H5 120.3
C1 C6 C5 120.7(4)
C1 C6 H6 119.7
C5 C6 H6 119.7
O3 C7 H7A 109.5
O3 C7 H7B 109.5
H7A C7 H7B 109.5
O3 C7 H7C 109.5
H7A C7 H7C 109.5
H7B C7 H7C 109.5
N1 C8 C9 111.1(3)
N1 C8 H8A 109.4
C9 C8 H8A 109.4
N1 C8 H8B 109.4
C9 C8 H8B 109.4
H8A C8 H8B 108.0
C11 C9 C10 112.1(3)
C11 C9 C8 110.5(4)
C10 C9 C8 108.7(3)
C11 C9 H9 108.5
C10 C9 H9 108.5
C8 C9 H9 108.5
C9 C10 H10A 109.5
C9 C10 H10B 109.5
H10A C10 H10B 109.5
C9 C10 H10C 109.5
H10A C10 H10C 109.5
H10B C10 H10C 109.5
C12 C11 C9 126.1(5)
C12 C11 H11 117.0
C9 C11 H11 117.0
C11 C12 H12A 120.0
C11 C12 H12B 120.0
H12A C12 H12B 120.0
C18 C13 C14 121.4(4)
C18 C13 S1 119.3(3)
C14 C13 S1 119.3(3)
C15 C14 C13 119.3(4)
C15 C14 H14 120.3
C13 C14 H14 120.3
C14 C15 C16 118.5(4)
C14 C15 H15 120.8
C16 C15 H15 120.8
C17 C16 C15 122.5(4)
C17 C16 N2 118.8(4)
C15 C16 N2 118.8(4)
C18 C17 C16 118.5(4)
C18 C17 H17 120.7
C16 C17 H17 120.7
C17 C18 C13 119.8(4)
C17 C18 H18 120.1
C13 C18 H18 120.1
C24 C19 C20 120.3(4)
C24 C19 N3 118.6(4)
C20 C19 N3 121.1(4)
O8 C20 C21 124.7(4)
O8 C20 C19 116.5(4)
C21 C20 C19 118.8(4)
C22 C21 C20 119.7(4)
C22 C21 H21 120.2
C20 C21 H21 120.2
C21 C22 C23 121.8(4)
C21 C22 H22 119.1
C23 C22 H22 119.1
C22 C23 C24 119.2(4)
C22 C23 H23 120.4
C24 C23 H23 120.4
C23 C24 C19 120.3(4)
C23 C24 H24 119.8
C19 C24 H24 119.8
O8 C25 H25A 109.5
O8 C25 H25B 109.5
H25A C25 H25B 109.5
O8 C25 H25C 109.5
H25A C25 H25C 109.5
H25B C25 H25C 109.5
N3 C26 C27 111.2(4)
N3 C26 H26A 109.4
C27 C26 H26A 109.4
N3 C26 H26B 109.4
C27 C26 H26B 109.4
H26A C26 H26B 108.0
C30 C27 C28 111.6(4)
C30 C27 C26 118.1(7)
C28 C27 C26 108.2(5)
C30 C27 H27 106.0
C28 C27 H27 106.0
C26 C27 H27 106.0
C29 C28 C27 123.6(6)
C29 C28 H28 118.2
C27 C28 H28 118.2
C28 C29 H29A 120.0
C28 C29 H29B 120.0
H29A C29 H29B 120.0
C27 C30 H30A 109.5
C27 C30 H30B 109.5
H30A C30 H30B 109.5
C27 C30 H30C 109.5
H30A C30 H30C 109.5
H30B C30 H30C 109.5
C36 C31 C32 121.2(4)
C36 C31 S2 119.8(3)
C32 C31 S2 118.9(3)
C33 C32 C31 119.2(4)
C33 C32 H32 120.4
C31 C32 H32 120.4
C32 C33 C34 118.3(4)
C32 C33 H33 120.9
C34 C33 H33 120.9
C35 C34 C33 123.1(4)
C35 C34 N4 118.7(4)
C33 C34 N4 118.2(4)
C34 C35 C36 118.8(4)
C34 C35 H35 120.6
C36 C35 H35 120.6
C35 C36 C31 119.4(4)
C35 C36 H36 120.3
C31 C36 H36 120.3
C1 N1 C8 118.3(3)
C1 N1 S1 117.0(3)
C8 N1 S1 120.9(3)
O4 N2 O5 122.9(4)
O4 N2 C16 118.9(4)
O5 N2 C16 118.2(4)
C19 N3 C26 118.8(4)
C19 N3 S2 117.1(3)
C26 N3 S2 119.6(3)
O9 N4 O10 124.2(4)
O9 N4 C34 117.6(4)
O10 N4 C34 118.2(4)
C2 O3 C7 116.3(3)
C20 O8 C25 118.0(3)
O1 S1 O2 120.1(2)
O1 S1 N1 107.48(18)
O2 S1 N1 107.66(19)
O1 S1 C13 107.3(2)
O2 S1 C13 107.27(19)
N1 S1 C13 106.24(18)
O7 S2 O6 119.6(2)
O7 S2 N3 107.4(2)
O6 S2 N3 108.1(2)
O7 S2 C31 107.00(19)
O6 S2 C31 107.6(2)
N3 S2 C31 106.5(2)

loop_
_geom_bond_atom_site_label_1
_geom_bond_atom_site_label_2
_geom_bond_distance
C1 C6 1.386(6)
C1 C2 1.403(5)
C1 N1 1.443(5)
C2 O3 1.367(5)
C2 C3 1.386(6)
C3 C4 1.394(6)
C3 H3 0.9500
C4 C5 1.392(6)
C4 H4 0.9500
C5 C6 1.387(6)
C5 H5 0.9500
C6 H6 0.9500
C7 O3 1.437(4)
C7 H7A 0.9800
C7 H7B 0.9800
C7 H7C 0.9800
C8 N1 1.468(5)
C8 C9 1.541(6)
C8 H8A 0.9900
C8 H8B 0.9900
C9 C11 1.503(6)
C9 C10 1.536(5)
C9 H9 1.0000
C10 H10A 0.9800
C10 H10B 0.9800
C10 H10C 0.9800
C11 C12 1.277(7)
C11 H11 0.9500
C12 H12A 0.9500
C12 H12B 0.9500
C13 C18 1.385(6)
C13 C14 1.389(5)
C13 S1 1.770(4)
C14 C15 1.385(6)
C14 H14 0.9500
C15 C16 1.389(6)
C15 H15 0.9500
C16 C17 1.384(6)
C16 N2 1.468(5)
C17 C18 1.378(6)
C17 H17 0.9500
C18 H18 0.9500
C19 C24 1.387(6)
C19 C20 1.408(6)
C19 N3 1.439(5)
C20 O8 1.353(5)
C20 C21 1.394(6)
C21 C22 1.379(6)
C21 H21 0.9500
C22 C23 1.378(7)
C22 H22 0.9500
C23 C24 1.381(6)
C23 H23 0.9500
C24 H24 0.9500
C25 O8 1.435(5)
C25 H25A 0.9800
C25 H25B 0.9800
C25 H25C 0.9800
C26 N3 1.481(5)
C26 C27 1.507(7)
C26 H26A 0.9900
C26 H26B 0.9900
C27 C30 1.473(9)
C27 C28 1.506(7)
C27 H27 1.0000
C28 C29 1.294(8)
C28 H28 0.9500
C29 H29A 0.9500
C29 H29B 0.9500
C30 H30A 0.9800
C30 H30B 0.9800
C30 H30C 0.9800
C31 C36 1.394(6)
C31 C32 1.397(6)
C31 S2 1.767(4)
C32 C33 1.384(6)
C32 H32 0.9500
C33 C34 1.389(6)
C33 H33 0.9500
C34 C35 1.372(6)
C34 N4 1.478(5)
C35 C36 1.379(6)
C35 H35 0.9500
C36 H36 0.9500
N1 S1 1.629(4)
N2 O4 1.233(5)
N2 O5 1.234(5)
N3 S2 1.631(4)
N4 O9 1.204(5)
N4 O10 1.211(5)
O1 S1 1.429(3)
O2 S1 1.432(3)
O6 S2 1.434(3)
O7 S2 1.426(3)

loop_
_geom_torsion_atom_site_label_1
_geom_torsion_atom_site_label_2
_geom_torsion_atom_site_label_3
_geom_torsion_atom_site_label_4
_geom_torsion
C6 C1 C2 O3 179.3(3)
N1 C1 C2 O3 -0.3(5)
C6 C1 C2 C3 -1.4(6)
N1 C1 C2 C3 179.0(4)
O3 C2 C3 C4 -180.0(4)
C1 C2 C3 C4 0.7(6)
C2 C3 C4 C5 0.7(6)
C3 C4 C5 C6 -1.4(6)
C2 C1 C6 C5 0.6(6)
N1 C1 C6 C5 -179.8(4)
C4 C5 C6 C1 0.8(6)
N1 C8 C9 C11 63.7(5)
N1 C8 C9 C10 -172.9(4)
C10 C9 C11 C12 112.2(5)
C8 C9 C11 C12 -126.4(5)
C18 C13 C14 C15 -0.8(7)
S1 C13 C14 C15 175.9(3)
C13 C14 C15 C16 -0.6(7)
C14 C15 C16 C17 1.8(7)
C14 C15 C16 N2 -177.5(4)
C15 C16 C17 C18 -1.6(7)
N2 C16 C17 C18 177.7(4)
C16 C17 C18 C13 0.2(7)
C14 C13 C18 C17 1.0(7)
S1 C13 C18 C17 -175.7(4)
C24 C19 C20 O8 -179.9(4)
N3 C19 C20 O8 3.0(6)
C24 C19 C20 C21 -0.1(6)
N3 C19 C20 C21 -177.2(4)
O8 C20 C21 C22 -179.9(4)
C19 C20 C21 C22 0.3(6)
C20 C21 C22 C23 -0.8(7)
C21 C22 C23 C24 1.0(7)
C22 C23 C24 C19 -0.8(7)
C20 C19 C24 C23 0.4(6)
N3 C19 C24 C23 177.6(4)
N3 C26 C27 C30 -51.5(8)
N3 C26 C27 C28 -179.4(5)
C30 C27 C28 C29 134.4(8)
C26 C27 C28 C29 -94.0(8)
C36 C31 C32 C33 -0.7(7)
S2 C31 C32 C33 174.7(4)
C31 C32 C33 C34 0.2(7)
C32 C33 C34 C35 0.9(8)
C32 C33 C34 N4 -177.3(4)
C33 C34 C35 C36 -1.6(8)
N4 C34 C35 C36 176.6(4)
C34 C35 C36 C31 1.0(7)
C32 C31 C36 C35 0.1(7)
S2 C31 C36 C35 -175.3(4)
C6 C1 N1 C8 -113.9(4)
C2 C1 N1 C8 65.7(5)
C6 C1 N1 S1 87.7(4)
C2 C1 N1 S1 -92.7(4)
C9 C8 N1 C1 71.1(5)
C9 C8 N1 S1 -131.4(3)
C17 C16 N2 O4 0.9(7)
C15 C16 N2 O4 -179.8(5)
C17 C16 N2 O5 -179.7(5)
C15 C16 N2 O5 -0.4(7)
C24 C19 N3 C26 117.1(4)
C20 C19 N3 C26 -65.7(5)
C24 C19 N3 S2 -86.9(4)
C20 C19 N3 S2 90.3(4)
C27 C26 N3 C19 -73.9(6)
C27 C26 N3 S2 130.7(4)
C35 C34 N4 O9 -173.8(5)
C33 C34 N4 O9 4.4(7)
C35 C34 N4 O10 4.2(7)
C33 C34 N4 O10 -177.5(5)
C3 C2 O3 C7 -7.7(6)
C1 C2 O3 C7 171.6(3)
C21 C20 O8 C25 10.0(6)
C19 C20 O8 C25 -170.2(4)
C1 N1 S1 O1 -169.4(3)
C8 N1 S1 O1 32.9(3)
C1 N1 S1 O2 -38.6(3)
C8 N1 S1 O2 163.7(3)
C1 N1 S1 C13 76.0(3)
C8 N1 S1 C13 -81.7(3)
C18 C13 S1 O1 -35.8(4)
C14 C13 S1 O1 147.4(4)
C18 C13 S1 O2 -166.2(3)
C14 C13 S1 O2 17.0(4)
C18 C13 S1 N1 78.9(4)
C14 C13 S1 N1 -97.9(4)
C19 N3 S2 O7 40.9(3)
C26 N3 S2 O7 -163.2(3)
C19 N3 S2 O6 171.3(3)
C26 N3 S2 O6 -32.9(4)
C19 N3 S2 C31 -73.4(3)
C26 N3 S2 C31 82.4(3)
C36 C31 S2 O7 -19.3(5)
C32 C31 S2 O7 165.2(4)
C36 C31 S2 O6 -149.0(4)
C32 C31 S2 O6 35.5(4)
C36 C31 S2 N3 95.3(4)
C32 C31 S2 N3 -80.2(4)
